data_7247905
loop_
_publ_author_name
'Bandaru, Ravi Kumar'
'Giri, Lopamudra'
'Krishna, Gamidi Rama'
'Dandela, Rambabu'

_publ_section_title
;
 Novel molecular adducts of an anti-cancer drug vandetanib with enhanced
 solubility
;
_journal_issue 3
_journal_name_full CrystEngComm
_journal_page_first 248
_journal_page_last 260
_journal_paper_doi 10.1039/D3CE01130E
_journal_volume 26
_journal_year 2024
_chemical_formula_sum 'C24 H27 Br F N4 O4'
_chemical_formula_weight 534.40
_space_group_crystal_system triclinic
_space_group_IT_number 2
_space_group_name_Hall '-P 1'
_space_group_name_H-M_alt 'P -1'
_atom_sites_solution_hydrogens geom
_audit_creation_method SHELXL-2018/3
_audit_update_record
;
2022-08-17 deposited with the CCDC.	2023-12-14 downloaded from the CCDC.
;
_cell_angle_alpha 75.40(1)
_cell_angle_beta 82.79(1)
_cell_angle_gamma 75.88(3)
_cell_formula_units_Z 2
_cell_length_a 9.789(1)
_cell_length_b 9.937(1)
_cell_length_c 12.479(1)
_cell_measurement_reflns_used 41288
_cell_measurement_temperature 293(2)
_cell_measurement_theta_max 30.491
_cell_measurement_theta_min 2.426
_cell_volume 1136.5(2)
_computing_cell_refinement 'APEX3 (Bruker, 2016)'
_computing_data_collection 'APEX3 (Bruker, 2016)'
_computing_data_reduction 'SAINT (Bruker, 2016)'
_computing_structure_refinement 'SHELXL-2018/3 (Sheldrick, 2018)'
_computing_structure_solution 'SHELXT 2014/5 (Sheldrick, 2014)'
_diffrn_ambient_temperature 293(2)
_diffrn_detector 'PHOTON II CPAD'
_diffrn_measured_fraction_theta_full 0.997
_diffrn_measured_fraction_theta_max 0.995
_diffrn_measurement_device_type 'Bruker D8 VENTURE Kappa'
_diffrn_measurement_method '\w scans'
_diffrn_radiation_type MoK\a
_diffrn_radiation_wavelength 0.71073
_diffrn_reflns_av_R_equivalents 0.0567
_diffrn_reflns_av_unetI/netI 0.0379
_diffrn_reflns_Laue_measured_fraction_full 0.997
_diffrn_reflns_Laue_measured_fraction_max 0.995
_diffrn_reflns_limit_h_max 13
_diffrn_reflns_limit_h_min -13
_diffrn_reflns_limit_k_max 14
_diffrn_reflns_limit_k_min -14
_diffrn_reflns_limit_l_max 17
_diffrn_reflns_limit_l_min -17
_diffrn_reflns_number 41288
_diffrn_reflns_point_group_measured_fraction_full 0.997
_diffrn_reflns_point_group_measured_fraction_max 0.995
_diffrn_reflns_theta_full 25.242
_diffrn_reflns_theta_max 30.491
_diffrn_reflns_theta_min 2.426
_diffrn_source 'micro-focus sealed X-ray tube'
_exptl_absorpt_coefficient_mu 1.857
_exptl_absorpt_correction_T_max 0.771
_exptl_absorpt_correction_T_min 0.684
_exptl_absorpt_correction_type multi-scan
_exptl_absorpt_process_details 'SADABS, (Sheldrick, 1996)'
_exptl_crystal_colour colourless
_exptl_crystal_density_diffrn 1.562
_exptl_crystal_description needle
_exptl_crystal_F_000 550
_exptl_crystal_size_max 0.210
_exptl_crystal_size_mid 0.190
_exptl_crystal_size_min 0.140
_refine_diff_density_max 2.102
_refine_diff_density_min -1.512
_refine_diff_density_rms 0.180
_refine_ls_extinction_method none
_refine_ls_goodness_of_fit_ref 1.090
_refine_ls_hydrogen_treatment constr
_refine_ls_matrix_type full
_refine_ls_number_parameters 311
_refine_ls_number_reflns 6891
_refine_ls_number_restraints 0
_refine_ls_restrained_S_all 1.090
_refine_ls_R_factor_all 0.0505
_refine_ls_R_factor_gt 0.0442
_refine_ls_shift/su_max 0.002
_refine_ls_shift/su_mean 0.000
_refine_ls_structure_factor_coef Fsqd
_refine_ls_weighting_details 'w=1/[\s^2^(Fo^2^)+(0.1099P)^2^+0.0550P] where P=(Fo^2^+2Fc^2^)/3'
_refine_ls_weighting_scheme calc
_refine_ls_wR_factor_gt 0.1404
_refine_ls_wR_factor_ref 0.1469
_reflns_Friedel_coverage 0.000
_reflns_number_gt 6097
_reflns_number_total 6891
_reflns_threshold_expression 'I > 2\s(I)'
_cod_data_source_file d3ce01130e2.cif
_cod_data_source_block VAN-SUA
_cod_depositor_comments 'Adding full bibliography for 7247904--7247909.cif.'
_cod_original_cell_volume 1136.5(1)
_cod_database_code 7247905
_shelx_shelxl_version_number 2018/3
_shelx_space_group_comment
;
The symmetry employed for this shelxl refinement is uniquely defined
by the following loop, which should always be used as a source of
symmetry information in preference to the above space-group names.
They are only intended as comments.
;
_shelx_estimated_absorpt_t_min 0.696
_shelx_estimated_absorpt_t_max 0.781

loop_
_space_group_symop_operation_xyz
'x, y, z'
'-x, -y, -z'

loop_
_atom_site_label
_atom_site_type_symbol
_atom_site_fract_x
_atom_site_fract_y
_atom_site_fract_z
_atom_site_U_iso_or_equiv
_atom_site_adp_type
_atom_site_occupancy
_atom_site_site_symmetry_order
_atom_site_calc_flag
_atom_site_refinement_flags_posn
_atom_site_refinement_flags_adp
_atom_site_refinement_flags_occupancy
_atom_site_disorder_assembly
_atom_site_disorder_group
Br1 Br 0.81053(2) 0.61409(2) 0.07501(2) 0.02071(9) Uani 1 1 d . . . . .
O1 O 0.17866(15) 0.20722(15) -0.54982(12) 0.0165(3) Uani 1 1 d . . . . .
O2 O 0.35340(15) 0.05816(15) -0.40726(12) 0.0155(3) Uani 1 1 d . . . . .
O3 O 0.62642(15) 0.12449(15) 0.83088(12) 0.0164(3) Uani 1 1 d . . . . .
O4 O 0.80317(15) 0.02372(18) 0.94322(12) 0.0200(3) Uani 1 1 d . . . . .
F1A F 0.38957(13) 0.66791(14) -0.15497(11) 0.0178(3) Uani 0.916(3) 1 d . . P . .
F1B F 0.8091(14) 0.3240(16) -0.2087(12) 0.0178(3) Uani 0.084(3) 1 d . . P . .
N1 N 0.52289(17) 0.42539(17) -0.24927(14) 0.0147(3) Uani 1 1 d . . . . .
H1 H 0.536622 0.333941 -0.233904 0.018 Uiso 1 1 calc R U . . .
N2 N 0.42035(17) 0.63879(18) -0.36580(14) 0.0146(3) Uani 1 1 d . . . . .
N3 N 0.26412(17) 0.64809(18) -0.50328(14) 0.0155(3) Uani 1 1 d . . . . .
N4 N -0.00840(16) -0.03886(17) -0.78866(13) 0.0129(3) Uani 1 1 d . . . . .
H4 H 0.071838 -0.030845 -0.843550 0.016 Uiso 1 1 calc R U . . .
C1 C 0.58841(19) 0.4834(2) -0.18350(16) 0.0131(3) Uani 1 1 d . . . . .
C2 C 0.52449(19) 0.5997(2) -0.13729(16) 0.0140(3) Uani 1 1 d . . . . .
C3 C 0.5907(2) 0.6432(2) -0.06388(17) 0.0158(3) Uani 1 1 d . . . . .
H3 H 0.546810 0.722453 -0.035739 0.019 Uiso 1 1 calc R U . . .
C4 C 0.7238(2) 0.5653(2) -0.03361(17) 0.0157(3) Uani 1 1 d . . . . .
C5 C 0.7913(2) 0.4476(2) -0.07576(17) 0.0178(4) Uani 1 1 d . . . . .
H5 H 0.880089 0.395485 -0.054115 0.021 Uiso 1 1 calc R U . . .
C6 C 0.7233(2) 0.4094(2) -0.15103(17) 0.0168(4) Uani 1 1 d . . . . .
H6 H 0.768932 0.331946 -0.180857 0.020 Uiso 1 1 calc R U . . .
C7 C 0.44010(18) 0.4973(2) -0.33461(15) 0.0122(3) Uani 1 1 d . . . . .
C8 C 0.33364(19) 0.7046(2) -0.44840(16) 0.0147(3) Uani 1 1 d . . . . .
H8 H 0.321095 0.803289 -0.469614 0.018 Uiso 1 1 calc R U . . .
C9 C 0.28720(19) 0.5015(2) -0.47345(16) 0.0131(3) Uani 1 1 d . . . . .
C10 C 0.37708(18) 0.41893(19) -0.38979(15) 0.0123(3) Uani 1 1 d . . . . .
C11 C 0.40182(19) 0.2677(2) -0.36511(15) 0.0130(3) Uani 1 1 d . . . . .
H11 H 0.461983 0.213122 -0.310431 0.016 Uiso 1 1 calc R U . . .
C12 C 0.33662(19) 0.20232(19) -0.42224(15) 0.0124(3) Uani 1 1 d . . . . .
C13 C 0.24101(18) 0.2862(2) -0.50457(15) 0.0129(3) Uani 1 1 d . . . . .
C14 C 0.21811(19) 0.4326(2) -0.53024(16) 0.0150(3) Uani 1 1 d . . . . .
H14 H 0.157419 0.486494 -0.584753 0.018 Uiso 1 1 calc R U . . .
C15 C 0.1006(2) 0.2746(2) -0.64630(17) 0.0177(4) Uani 1 1 d . . . . .
H15A H 0.163689 0.302573 -0.710042 0.021 Uiso 1 1 calc R U . . .
H15B H 0.031898 0.358936 -0.634173 0.021 Uiso 1 1 calc R U . . .
C16 C 0.02668(19) 0.1657(2) -0.66575(16) 0.0143(3) Uani 1 1 d . . . . .
H16 H -0.052029 0.157615 -0.609379 0.017 Uiso 1 1 calc R U . . .
C17 C -0.0337(2) 0.2145(2) -0.78023(18) 0.0180(4) Uani 1 1 d . . . . .
H17A H -0.101343 0.304805 -0.784721 0.022 Uiso 1 1 calc R U . . .
H17B H 0.041954 0.229062 -0.837001 0.022 Uiso 1 1 calc R U . . .
C18 C -0.1060(2) 0.1053(2) -0.80199(18) 0.0167(4) Uani 1 1 d . . . . .
H18A H -0.188494 0.098984 -0.750664 0.020 Uiso 1 1 calc R U . . .
H18B H -0.137398 0.136471 -0.876759 0.020 Uiso 1 1 calc R U . . .
C19 C 0.0475(2) -0.0883(2) -0.67629(16) 0.0164(3) Uani 1 1 d . . . . .
H19A H 0.111794 -0.180790 -0.670336 0.020 Uiso 1 1 calc R U . . .
H19B H -0.029876 -0.098588 -0.620333 0.020 Uiso 1 1 calc R U . . .
C20 C 0.12449(19) 0.0176(2) -0.65592(16) 0.0147(3) Uani 1 1 d . . . . .
H20A H 0.204859 0.023867 -0.709519 0.018 Uiso 1 1 calc R U . . .
H20B H 0.159559 -0.015772 -0.582343 0.018 Uiso 1 1 calc R U . . .
C21 C -0.0813(2) -0.1427(2) -0.81213(17) 0.0174(4) Uani 1 1 d . . . . .
H21A H -0.115915 -0.107639 -0.884927 0.026 Uiso 1 1 calc R U . . .
H21B H -0.015983 -0.232913 -0.808505 0.026 Uiso 1 1 calc R U . . .
H21C H -0.158970 -0.154402 -0.758049 0.026 Uiso 1 1 calc R U . . .
C22 C 0.4690(2) -0.0297(2) -0.34305(17) 0.0167(4) Uani 1 1 d . . . . .
H22A H 0.471434 -0.128374 -0.337535 0.025 Uiso 1 1 calc R U . . .
H22B H 0.556214 -0.007755 -0.378806 0.025 Uiso 1 1 calc R U . . .
H22C H 0.456365 -0.011498 -0.270058 0.025 Uiso 1 1 calc R U . . .
C23 C 0.67389(19) 0.0524(2) 0.92143(16) 0.0133(3) Uani 1 1 d . . . . .
C24 C 0.57436(18) -0.0075(2) 1.01595(16) 0.0140(3) Uani 1 1 d . . . . .
H24A H 0.614830 -0.107757 1.044495 0.017 Uiso 1 1 calc R U . . .
H24B H 0.568690 0.040710 1.075526 0.017 Uiso 1 1 calc R U . . .

loop_
_atom_site_aniso_label
_atom_site_aniso_U_11
_atom_site_aniso_U_22
_atom_site_aniso_U_33
_atom_site_aniso_U_23
_atom_site_aniso_U_13
_atom_site_aniso_U_12
Br1 0.02174(13) 0.01895(13) 0.02574(14) -0.00836(9) -0.01268(9) -0.00366(8)
O1 0.0190(6) 0.0172(6) 0.0159(6) -0.0027(5) -0.0092(5) -0.0062(5)
O2 0.0181(6) 0.0127(6) 0.0173(7) -0.0026(5) -0.0070(5) -0.0047(5)
O3 0.0168(6) 0.0168(6) 0.0143(6) 0.0005(5) -0.0044(5) -0.0036(5)
O4 0.0117(6) 0.0311(8) 0.0160(7) -0.0023(6) -0.0027(5) -0.0049(5)
F1A 0.0124(5) 0.0201(6) 0.0206(6) -0.0069(5) -0.0070(5) 0.0024(4)
F1B 0.0124(5) 0.0201(6) 0.0206(6) -0.0069(5) -0.0070(5) 0.0024(4)
N1 0.0177(7) 0.0120(7) 0.0157(7) -0.0034(6) -0.0088(6) -0.0019(5)
N2 0.0138(7) 0.0150(7) 0.0160(7) -0.0035(6) -0.0045(6) -0.0031(6)
N3 0.0143(7) 0.0145(7) 0.0177(8) -0.0023(6) -0.0052(6) -0.0024(6)
N4 0.0111(6) 0.0156(7) 0.0126(7) -0.0026(6) -0.0033(5) -0.0034(5)
C1 0.0132(7) 0.0143(8) 0.0132(8) -0.0027(6) -0.0047(6) -0.0041(6)
C2 0.0110(7) 0.0146(8) 0.0157(8) -0.0027(6) -0.0047(6) -0.0006(6)
C3 0.0169(8) 0.0138(8) 0.0175(8) -0.0047(7) -0.0058(7) -0.0016(6)
C4 0.0168(8) 0.0169(8) 0.0164(8) -0.0050(7) -0.0075(7) -0.0051(7)
C5 0.0134(8) 0.0202(9) 0.0206(9) -0.0061(7) -0.0069(7) -0.0008(7)
C6 0.0145(8) 0.0174(8) 0.0196(9) -0.0076(7) -0.0055(7) -0.0001(6)
C7 0.0106(7) 0.0140(8) 0.0127(8) -0.0035(6) -0.0025(6) -0.0027(6)
C8 0.0149(8) 0.0131(8) 0.0158(8) -0.0021(6) -0.0038(7) -0.0025(6)
C9 0.0124(7) 0.0133(8) 0.0140(8) -0.0029(6) -0.0018(6) -0.0035(6)
C10 0.0116(7) 0.0137(8) 0.0121(8) -0.0029(6) -0.0028(6) -0.0031(6)
C11 0.0135(7) 0.0135(8) 0.0127(8) -0.0023(6) -0.0032(6) -0.0038(6)
C12 0.0141(7) 0.0116(8) 0.0124(8) -0.0021(6) -0.0025(6) -0.0042(6)
C13 0.0126(7) 0.0173(8) 0.0107(8) -0.0040(6) -0.0028(6) -0.0050(6)
C14 0.0139(8) 0.0168(8) 0.0154(8) -0.0034(7) -0.0052(7) -0.0034(6)
C15 0.0205(9) 0.0167(9) 0.0178(9) -0.0028(7) -0.0108(7) -0.0041(7)
C16 0.0127(7) 0.0170(8) 0.0145(8) -0.0043(7) -0.0059(6) -0.0026(6)
C17 0.0199(9) 0.0158(9) 0.0195(9) -0.0025(7) -0.0101(7) -0.0033(7)
C18 0.0134(8) 0.0170(8) 0.0204(9) -0.0047(7) -0.0083(7) -0.0010(6)
C19 0.0190(8) 0.0163(8) 0.0147(8) -0.0015(7) -0.0065(7) -0.0050(7)
C20 0.0140(7) 0.0167(8) 0.0140(8) -0.0033(7) -0.0069(6) -0.0019(6)
C21 0.0176(8) 0.0213(9) 0.0179(9) -0.0071(7) -0.0034(7) -0.0087(7)
C22 0.0194(8) 0.0136(8) 0.0175(9) -0.0028(7) -0.0063(7) -0.0029(7)
C23 0.0136(7) 0.0133(8) 0.0132(8) -0.0042(6) -0.0018(6) -0.0018(6)
C24 0.0113(7) 0.0164(8) 0.0133(8) -0.0019(6) -0.0015(6) -0.0022(6)

loop_
_atom_type_symbol
_atom_type_description
_atom_type_scat_dispersion_real
_atom_type_scat_dispersion_imag
_atom_type_scat_source
C C 0.0033 0.0016 'International Tables Vol C Tables 4.2.6.8 and 6.1.1.4'
H H 0.0000 0.0000 'International Tables Vol C Tables 4.2.6.8 and 6.1.1.4'
N N 0.0061 0.0033 'International Tables Vol C Tables 4.2.6.8 and 6.1.1.4'
O O 0.0106 0.0060 'International Tables Vol C Tables 4.2.6.8 and 6.1.1.4'
Br Br -0.2901 2.4595 'International Tables Vol C Tables 4.2.6.8 and 6.1.1.4'
F F 0.0171 0.0103 'International Tables Vol C Tables 4.2.6.8 and 6.1.1.4'

loop_
_geom_angle_atom_site_label_1
_geom_angle_atom_site_label_2
_geom_angle_atom_site_label_3
_geom_angle
_geom_angle_site_symmetry_1
_geom_angle_site_symmetry_3
_geom_angle_publ_flag
C13 O1 C15 119.37(16) . . ?
C12 O2 C22 116.13(15) . . ?
C7 N1 C1 127.45(17) . . ?
C7 N1 H1 116.3 . . ?
C1 N1 H1 116.3 . . ?
C7 N2 C8 116.42(17) . . ?
C8 N3 C9 114.96(17) . . ?
C19 N4 C21 111.66(16) . . ?
C19 N4 C18 111.19(15) . . ?
C21 N4 C18 110.13(16) . . ?
C19 N4 H4 107.9 . . ?
C21 N4 H4 107.9 . . ?
C18 N4 H4 107.9 . . ?
C2 C1 C6 116.84(17) . . ?
C2 C1 N1 125.41(17) . . ?
C6 C1 N1 117.34(17) . . ?
F1A C2 C3 116.50(17) . . ?
F1A C2 C1 120.76(17) . . ?
C3 C2 C1 122.51(17) . . ?
C4 C3 C2 118.32(18) . . ?
C4 C3 H3 120.8 . . ?
C2 C3 H3 120.8 . . ?
C3 C4 C5 121.56(18) . . ?
C3 C4 Br1 119.06(15) . . ?
C5 C4 Br1 119.26(15) . . ?
C4 C5 C6 118.48(18) . . ?
C4 C5 H5 120.8 . . ?
C6 C5 H5 120.8 . . ?
C5 C6 C1 122.27(18) . . ?
C5 C6 H6 118.9 . . ?
C1 C6 H6 118.9 . . ?
N2 C7 N1 119.08(17) . . ?
N2 C7 C10 121.53(17) . . ?
N1 C7 C10 119.38(17) . . ?
N3 C8 N2 128.85(18) . . ?
N3 C8 H8 115.6 . . ?
N2 C8 H8 115.6 . . ?
N3 C9 C10 122.22(17) . . ?
N3 C9 C14 118.25(18) . . ?
C10 C9 C14 119.53(18) . . ?
C9 C10 C11 120.06(17) . . ?
C9 C10 C7 115.92(17) . . ?
C11 C10 C7 124.01(17) . . ?
C12 C11 C10 119.82(17) . . ?
C12 C11 H11 120.1 . . ?
C10 C11 H11 120.1 . . ?
O2 C12 C11 125.31(17) . . ?
O2 C12 C13 114.48(16) . . ?
C11 C12 C13 120.21(17) . . ?
O1 C13 C14 126.03(17) . . ?
O1 C13 C12 113.61(17) . . ?
C14 C13 C12 120.36(17) . . ?
C13 C14 C9 119.96(18) . . ?
C13 C14 H14 120.0 . . ?
C9 C14 H14 120.0 . . ?
O1 C15 C16 106.64(16) . . ?
O1 C15 H15A 110.4 . . ?
C16 C15 H15A 110.4 . . ?
O1 C15 H15B 110.4 . . ?
C16 C15 H15B 110.4 . . ?
H15A C15 H15B 108.6 . . ?
C15 C16 C20 112.53(16) . . ?
C15 C16 C17 110.81(16) . . ?
C20 C16 C17 109.03(16) . . ?
C15 C16 H16 108.1 . . ?
C20 C16 H16 108.1 . . ?
C17 C16 H16 108.1 . . ?
C18 C17 C16 111.53(17) . . ?
C18 C17 H17A 109.3 . . ?
C16 C17 H17A 109.3 . . ?
C18 C17 H17B 109.3 . . ?
C16 C17 H17B 109.3 . . ?
H17A C17 H17B 108.0 . . ?
N4 C18 C17 111.39(16) . . ?
N4 C18 H18A 109.3 . . ?
C17 C18 H18A 109.3 . . ?
N4 C18 H18B 109.3 . . ?
C17 C18 H18B 109.3 . . ?
H18A C18 H18B 108.0 . . ?
N4 C19 C20 110.47(16) . . ?
N4 C19 H19A 109.6 . . ?
C20 C19 H19A 109.6 . . ?
N4 C19 H19B 109.6 . . ?
C20 C19 H19B 109.6 . . ?
H19A C19 H19B 108.1 . . ?
C19 C20 C16 111.14(16) . . ?
C19 C20 H20A 109.4 . . ?
C16 C20 H20A 109.4 . . ?
C19 C20 H20B 109.4 . . ?
C16 C20 H20B 109.4 . . ?
H20A C20 H20B 108.0 . . ?
N4 C21 H21A 109.5 . . ?
N4 C21 H21B 109.5 . . ?
H21A C21 H21B 109.5 . . ?
N4 C21 H21C 109.5 . . ?
H21A C21 H21C 109.5 . . ?
H21B C21 H21C 109.5 . . ?
O2 C22 H22A 109.5 . . ?
O2 C22 H22B 109.5 . . ?
H22A C22 H22B 109.5 . . ?
O2 C22 H22C 109.5 . . ?
H22A C22 H22C 109.5 . . ?
H22B C22 H22C 109.5 . . ?
O3 C23 O4 124.78(18) . . ?
O3 C23 C24 120.03(17) . . ?
O4 C23 C24 115.19(17) . . ?
C24 C24 C23 114.8(2) 2_657 . ?
C24 C24 H24A 108.6 2_657 . ?
C23 C24 H24A 108.6 . . ?
C24 C24 H24B 108.6 2_657 . ?
C23 C24 H24B 108.6 . . ?
H24A C24 H24B 107.5 . . ?

loop_
_geom_bond_atom_site_label_1
_geom_bond_atom_site_label_2
_geom_bond_distance
_geom_bond_site_symmetry_2
_geom_bond_publ_flag
Br1 C4 1.901(2) . ?
O1 C13 1.361(2) . ?
O1 C15 1.434(3) . ?
O2 C12 1.368(2) . ?
O2 C22 1.441(3) . ?
O3 C23 1.252(3) . ?
O4 C23 1.276(2) . ?
F1A C2 1.346(2) . ?
N1 C7 1.361(3) . ?
N1 C1 1.403(2) . ?
N1 H1 0.8600 . ?
N2 C7 1.333(3) . ?
N2 C8 1.349(3) . ?
N3 C8 1.321(3) . ?
N3 C9 1.378(3) . ?
N4 C19 1.491(3) . ?
N4 C21 1.491(3) . ?
N4 C18 1.498(3) . ?
N4 H4 0.9800 . ?
C1 C2 1.398(3) . ?
C1 C6 1.399(3) . ?
C2 C3 1.389(3) . ?
C3 C4 1.387(3) . ?
C3 H3 0.9300 . ?
C4 C5 1.388(3) . ?
C5 C6 1.389(3) . ?
C5 H5 0.9300 . ?
C6 H6 0.9300 . ?
C7 C10 1.439(3) . ?
C8 H8 0.9300 . ?
C9 C10 1.408(3) . ?
C9 C14 1.421(3) . ?
C10 C11 1.421(3) . ?
C11 C12 1.374(3) . ?
C11 H11 0.9300 . ?
C12 C13 1.434(3) . ?
C13 C14 1.376(3) . ?
C14 H14 0.9300 . ?
C15 C16 1.521(3) . ?
C15 H15A 0.9700 . ?
C15 H15B 0.9700 . ?
C16 C20 1.532(3) . ?
C16 C17 1.533(3) . ?
C16 H16 0.9800 . ?
C17 C18 1.524(3) . ?
C17 H17A 0.9700 . ?
C17 H17B 0.9700 . ?
C18 H18A 0.9700 . ?
C18 H18B 0.9700 . ?
C19 C20 1.520(3) . ?
C19 H19A 0.9700 . ?
C19 H19B 0.9700 . ?
C20 H20A 0.9700 . ?
C20 H20B 0.9700 . ?
C21 H21A 0.9600 . ?
C21 H21B 0.9600 . ?
C21 H21C 0.9600 . ?
C22 H22A 0.9600 . ?
C22 H22B 0.9600 . ?
C22 H22C 0.9600 . ?
C23 C24 1.528(3) . ?
C24 C24 1.520(4) 2_657 ?
C24 H24A 0.9700 . ?
C24 H24B 0.9700 . ?

loop_
_geom_torsion_atom_site_label_1
_geom_torsion_atom_site_label_2
_geom_torsion_atom_site_label_3
_geom_torsion_atom_site_label_4
_geom_torsion
_geom_torsion_site_symmetry_1
_geom_torsion_site_symmetry_2
_geom_torsion_site_symmetry_3
_geom_torsion_site_symmetry_4
_geom_torsion_publ_flag
C7 N1 C1 C2 45.0(3) . . . . ?
C7 N1 C1 C6 -142.6(2) . . . . ?
C6 C1 C2 F1A -173.18(17) . . . . ?
N1 C1 C2 F1A -0.8(3) . . . . ?
C6 C1 C2 C3 1.0(3) . . . . ?
N1 C1 C2 C3 173.43(18) . . . . ?
F1A C2 C3 C4 172.79(18) . . . . ?
C1 C2 C3 C4 -1.6(3) . . . . ?
C2 C3 C4 C5 0.7(3) . . . . ?
C2 C3 C4 Br1 -175.41(14) . . . . ?
C3 C4 C5 C6 0.8(3) . . . . ?
Br1 C4 C5 C6 176.91(15) . . . . ?
C4 C5 C6 C1 -1.5(3) . . . . ?
C2 C1 C6 C5 0.6(3) . . . . ?
N1 C1 C6 C5 -172.46(18) . . . . ?
C8 N2 C7 N1 -177.91(17) . . . . ?
C8 N2 C7 C10 2.7(3) . . . . ?
C1 N1 C7 N2 3.1(3) . . . . ?
C1 N1 C7 C10 -177.48(16) . . . . ?
C9 N3 C8 N2 -2.0(3) . . . . ?
C7 N2 C8 N3 0.3(3) . . . . ?
C8 N3 C9 C10 0.7(3) . . . . ?
C8 N3 C9 C14 -178.86(17) . . . . ?
N3 C9 C10 C11 -177.49(17) . . . . ?
C14 C9 C10 C11 2.0(3) . . . . ?
N3 C9 C10 C7 1.9(3) . . . . ?
C14 C9 C10 C7 -178.53(16) . . . . ?
N2 C7 C10 C9 -3.7(3) . . . . ?
N1 C7 C10 C9 176.90(16) . . . . ?
N2 C7 C10 C11 175.68(17) . . . . ?
N1 C7 C10 C11 -3.7(3) . . . . ?
C9 C10 C11 C12 -0.7(3) . . . . ?
C7 C10 C11 C12 179.92(17) . . . . ?
C22 O2 C12 C11 -13.0(3) . . . . ?
C22 O2 C12 C13 167.60(16) . . . . ?
C10 C11 C12 O2 179.02(16) . . . . ?
C10 C11 C12 C13 -1.6(3) . . . . ?
C15 O1 C13 C14 11.8(3) . . . . ?
C15 O1 C13 C12 -169.01(16) . . . . ?
O2 C12 C13 O1 2.9(2) . . . . ?
C11 C12 C13 O1 -176.58(16) . . . . ?
O2 C12 C13 C14 -177.93(16) . . . . ?
C11 C12 C13 C14 2.6(3) . . . . ?
O1 C13 C14 C9 177.83(17) . . . . ?
C12 C13 C14 C9 -1.3(3) . . . . ?
N3 C9 C14 C13 178.52(17) . . . . ?
C10 C9 C14 C13 -1.0(3) . . . . ?
C13 O1 C15 C16 -171.65(15) . . . . ?
O1 C15 C16 C20 -45.5(2) . . . . ?
O1 C15 C16 C17 -167.82(16) . . . . ?
C15 C16 C17 C18 179.00(16) . . . . ?
C20 C16 C17 C18 54.6(2) . . . . ?
C19 N4 C18 C17 56.5(2) . . . . ?
C21 N4 C18 C17 -179.14(16) . . . . ?
C16 C17 C18 N4 -55.3(2) . . . . ?
C21 N4 C19 C20 178.52(15) . . . . ?
C18 N4 C19 C20 -58.0(2) . . . . ?
N4 C19 C20 C16 58.7(2) . . . . ?
C15 C16 C20 C19 -179.76(16) . . . . ?
C17 C16 C20 C19 -56.4(2) . . . . ?
O3 C23 C24 C24 9.3(3) . . . 2_657 ?
O4 C23 C24 C24 -171.1(2) . . . 2_657 ?
